data_7250504
loop_
_publ_author_name
'Huerta, Alejandro Vieyra'
'Ahmed, Mahmud Beji'
'Essayem, Nadine'
'Djakovitch, Laurent'
'Mesbah, Adel'
'Loiseau, Thierry'
'Duval, Sylvain'

_publ_section_title
;
 Polynuclear tantalum(v) coordination complexes: from dinuclear {Ta2O} to
 octanuclear {Ta8O12} oxo species connected through aryl monotopic
 carboxylate linkers
;
_journal_issue 27
_journal_name_full CrystEngComm
_journal_page_first 4734
_journal_page_last 4743
_journal_paper_doi 10.1039/D5CE00444F
_journal_volume 27
_journal_year 2025
_chemical_formula_moiety 'C48 H60 O11 Ta2'
_chemical_formula_sum 'C48 H60 O11 Ta2'
_chemical_formula_weight 1174.86
_space_group_crystal_system monoclinic
_space_group_IT_number 15
_space_group_name_Hall '-C 2yc'
_space_group_name_H-M_alt 'C 1 2/c 1'
_atom_sites_solution_hydrogens geom
_atom_sites_solution_primary dual
_audit_creation_date 2024-04-16
_audit_creation_method
;
Olex2 1.3
(compiled 2020.11.12 svn.r5f609507 for OlexSys, GUI svn.r6408)
;
_audit_update_record
;
2025-04-24 deposited with the CCDC.	2025-06-02 downloaded from the CCDC.
;
_cell_angle_alpha 90
_cell_angle_beta 95.399(2)
_cell_angle_gamma 90
_cell_formula_units_Z 4
_cell_length_a 22.0631(12)
_cell_length_b 10.1086(4)
_cell_length_c 21.7781(11)
_cell_measurement_reflns_used 9970
_cell_measurement_temperature 296.15
_cell_measurement_theta_max 20.22
_cell_measurement_theta_min 2.86
_cell_volume 4835.6(4)
_computing_molecular_graphics 'Olex2 1.3 (Dolomanov et al., 2009)'
_computing_publication_material 'Olex2 1.3 (Dolomanov et al., 2009)'
_computing_structure_refinement 'XL  (Sheldrick, 2008)'
_computing_structure_solution 'SHELXT 2014/5 (Sheldrick, 2014)'
_diffrn_ambient_temperature 296.15
_diffrn_measured_fraction_theta_full 0.998
_diffrn_measured_fraction_theta_max 0.997
_diffrn_measurement_device_type 'Bruker APEX-II CCD'
_diffrn_measurement_method '\f and \w scans'
_diffrn_radiation_type AgK\a
_diffrn_radiation_wavelength 0.56086
_diffrn_reflns_av_R_equivalents 0.0777
_diffrn_reflns_av_unetI/netI 0.0285
_diffrn_reflns_Laue_measured_fraction_full 0.998
_diffrn_reflns_Laue_measured_fraction_max 0.997
_diffrn_reflns_limit_h_max 27
_diffrn_reflns_limit_h_min -27
_diffrn_reflns_limit_k_max 12
_diffrn_reflns_limit_k_min -12
_diffrn_reflns_limit_l_max 27
_diffrn_reflns_limit_l_min -27
_diffrn_reflns_number 70322
_diffrn_reflns_point_group_measured_fraction_full 0.998
_diffrn_reflns_point_group_measured_fraction_max 0.997
_diffrn_reflns_theta_full 19.665
_diffrn_reflns_theta_max 20.551
_diffrn_reflns_theta_min 2.711
_diffrn_standards_number 0
_exptl_absorpt_coefficient_mu 2.455
_exptl_absorpt_correction_T_max 0.7445
_exptl_absorpt_correction_T_min 0.6537
_exptl_absorpt_correction_type multi-scan
_exptl_absorpt_process_details
;
SADABS-2016/2 (Bruker,2016/2) was used for absorption correction.
wR2(int) was 0.0976 before and 0.0666 after correction.
The Ratio of minimum to maximum transmission is 0.8780.
The \l/2 correction factor is Not present.
;
_exptl_crystal_colour colourless
_exptl_crystal_colour_primary colourless
_exptl_crystal_density_diffrn 1.614
_exptl_crystal_description plate
_exptl_crystal_F_000 2328
_exptl_crystal_size_max 0.15
_exptl_crystal_size_mid 0.12
_exptl_crystal_size_min 0.02
_refine_diff_density_max 1.377
_refine_diff_density_min -0.894
_refine_diff_density_rms 0.099
_refine_ls_extinction_method none
_refine_ls_goodness_of_fit_ref 1.092
_refine_ls_hydrogen_treatment constr
_refine_ls_matrix_type full
_refine_ls_number_parameters 282
_refine_ls_number_reflns 4952
_refine_ls_number_restraints 21
_refine_ls_restrained_S_all 1.110
_refine_ls_R_factor_all 0.0447
_refine_ls_R_factor_gt 0.0281
_refine_ls_shift/su_max 0.001
_refine_ls_shift/su_mean 0.000
_refine_ls_structure_factor_coef Fsqd
_refine_ls_weighting_details 'w=1/[\s^2^(Fo^2^)+(0.0138P)^2^+23.4797P] where P=(Fo^2^+2Fc^2^)/3'
_refine_ls_weighting_scheme calc
_refine_ls_wR_factor_gt 0.0544
_refine_ls_wR_factor_ref 0.0628
_reflns_Friedel_coverage 0.000
_reflns_number_gt 3930
_reflns_number_total 4952
_reflns_threshold_expression 'I > 2\s(I)'
_cod_data_source_file d5ce00444f3.cif
_cod_data_source_block rl18
_cod_depositor_comments 'Adding full bibliography for 7250504--7250508.cif.'
_cod_database_code 7250504
_shelx_shelxl_version_number 2018/3
_shelx_space_group_comment
;
The symmetry employed for this shelxl refinement is uniquely defined
by the following loop, which should always be used as a source of
symmetry information in preference to the above space-group names.
They are only intended as comments.
;
_shelx_estimated_absorpt_t_max 0.953
_shelx_estimated_absorpt_t_min 0.710
_olex2_refinement_description
;
1. Fixed Uiso
 At 1.2 times of:
  All C(H) groups
 At 1.5 times of:
  All C(H,H,H) groups
2. Restrained distances
 C19-C20
 1.5 with sigma of 0.02
 C16-C17
 1.5 with sigma of 0.02
 C19-C21
 1.5 with sigma of 0.02
3. Uiso/Uaniso restraints and constraints
Uanis(C19) \\sim Ueq, Uanis(C20) \\sim Ueq, Uanis(C21) \\sim Ueq: with sigma of
0.1 and sigma for terminal atoms of 0.05
4.a Ternary CH refined with riding coordinates:
 C22(H22), C16(H16), C19(H19)
4.b Aromatic/amide H refined with riding coordinates:
 C9(H9), C4(H4), C7(H7), C11(H11), C13(H13), C14(H14), C6(H6), C5(H5), C12(H12)
4.c Idealised Me refined as rotating group:
 C18(H18A,H18B,H18C), C23(H23A,H23B,H23C), C17(H17A,H17B,H17C), C21(H21A,H21B,
 H21C), C20(H20A,H20B,H20C), C24(H24A,H24B,H24C)
;
_olex2_submission_special_instructions 'No special instructions were received'

loop_
_space_group_symop_operation_xyz
'x, y, z'
'-x, y, -z+1/2'
'x+1/2, y+1/2, z'
'-x+1/2, y+1/2, -z+1/2'
'-x, -y, -z'
'x, -y, z-1/2'
'-x+1/2, -y+1/2, -z'
'x+1/2, -y+1/2, z-1/2'

loop_
_atom_site_label
_atom_site_type_symbol
_atom_site_fract_x
_atom_site_fract_y
_atom_site_fract_z
_atom_site_U_iso_or_equiv
_atom_site_adp_type
_atom_site_occupancy
_atom_site_site_symmetry_order
_atom_site_calc_flag
_atom_site_refinement_flags_posn
_atom_site_refinement_flags_adp
_atom_site_refinement_flags_occupancy
_atom_site_disorder_assembly
_atom_site_disorder_group
Ta1 Ta 0.44579(2) 0.31573(2) 0.30856(2) 0.03739(7) Uani 1 1 d . . . . .
O4 O 0.40069(15) 0.4258(3) 0.35668(15) 0.0495(8) Uani 1 1 d . . . . .
O1 O 0.500000 0.2600(4) 0.250000 0.0415(11) Uani 1 2 d S T P . .
O3 O 0.48276(15) 0.4637(3) 0.16581(15) 0.0507(8) Uani 1 1 d . . . . .
O2 O 0.41760(16) 0.4593(3) 0.23798(15) 0.0510(9) Uani 1 1 d . . . . .
O6 O 0.38202(17) 0.2057(4) 0.27919(18) 0.0639(10) Uani 1 1 d . . . . .
C3 C 0.3966(2) 0.7135(4) 0.1450(2) 0.0433(11) Uani 1 1 d . . . . .
C8 C 0.3496(3) 0.7911(5) 0.1119(2) 0.0485(12) Uani 1 1 d . . . . .
O5 O 0.47937(19) 0.2134(4) 0.37427(16) 0.0657(11) Uani 1 1 d . . . . .
C2 C 0.3886(2) 0.5760(4) 0.1472(2) 0.0394(10) Uani 1 1 d . . . . .
C15 C 0.3377(2) 0.5139(4) 0.1169(2) 0.0409(11) Uani 1 1 d . . . . .
C9 C 0.2991(2) 0.7295(5) 0.0830(2) 0.0504(13) Uani 1 1 d . . . . .
H9 H 0.268769 0.781043 0.062310 0.060 Uiso 1 1 calc R U . . .
C10 C 0.2917(2) 0.5923(5) 0.0837(2) 0.0456(11) Uani 1 1 d . . . . .
C4 C 0.4487(3) 0.7795(5) 0.1737(3) 0.0602(15) Uani 1 1 d . . . . .
H4 H 0.480086 0.730485 0.194087 0.072 Uiso 1 1 calc R U . . .
C7 C 0.3570(3) 0.9327(5) 0.1122(3) 0.0639(16) Uani 1 1 d . . . . .
H7 H 0.326705 0.985394 0.092141 0.077 Uiso 1 1 calc R U . . .
C11 C 0.2399(3) 0.5279(6) 0.0532(2) 0.0569(14) Uani 1 1 d . . . . .
H11 H 0.209705 0.578420 0.031681 0.068 Uiso 1 1 calc R U . . .
C13 C 0.2791(3) 0.3182(6) 0.0878(3) 0.0670(16) Uani 1 1 d . . . . .
H13 H 0.274380 0.226820 0.088804 0.080 Uiso 1 1 calc R U . . .
C14 C 0.3289(3) 0.3735(5) 0.1176(2) 0.0540(13) Uani 1 1 d . . . . .
H14 H 0.358043 0.319904 0.138857 0.065 Uiso 1 1 calc R U . . .
C6 C 0.4069(3) 0.9900(6) 0.1409(3) 0.0748(19) Uani 1 1 d . . . . .
H6 H 0.410612 1.081638 0.140179 0.090 Uiso 1 1 calc R U . . .
C5 C 0.4531(3) 0.9144(6) 0.1718(3) 0.0750(18) Uani 1 1 d . . . . .
H5 H 0.487215 0.956150 0.191199 0.090 Uiso 1 1 calc R U . . .
C12 C 0.2337(3) 0.3957(6) 0.0549(3) 0.0684(17) Uani 1 1 d . . . . .
H12 H 0.199678 0.355453 0.034481 0.082 Uiso 1 1 calc R U . . .
C1 C 0.4339(2) 0.4932(4) 0.1864(2) 0.0401(10) Uani 1 1 d . . . . .
C18 C 0.3506(5) 0.5221(9) 0.4364(4) 0.152(5) Uani 1 1 d . . . . .
H18A H 0.309445 0.497084 0.423389 0.227 Uiso 1 1 calc R U . . .
H18B H 0.350624 0.602367 0.460004 0.227 Uiso 1 1 calc R U . . .
H18C H 0.369913 0.453058 0.461472 0.227 Uiso 1 1 calc R U . . .
C22 C 0.3260(4) 0.1512(9) 0.2919(6) 0.132(4) Uani 1 1 d . . . . .
H22 H 0.325269 0.172382 0.335701 0.159 Uiso 1 1 calc R U . . .
C23 C 0.3292(5) 0.0074(8) 0.2935(5) 0.168(5) Uani 1 1 d . . . . .
H23A H 0.333490 -0.025599 0.252785 0.252 Uiso 1 1 calc R U . . .
H23B H 0.292681 -0.027470 0.307944 0.252 Uiso 1 1 calc R U . . .
H23C H 0.363702 -0.019593 0.320822 0.252 Uiso 1 1 calc R U . . .
C16 C 0.3838(5) 0.5430(7) 0.3826(4) 0.143(4) Uani 1 1 d D . . . .
H16 H 0.423337 0.567227 0.403931 0.172 Uiso 1 1 calc R U . . .
C17 C 0.3744(6) 0.6534(9) 0.3470(5) 0.165(5) Uani 1 1 d D . . . .
H17A H 0.404116 0.656933 0.317546 0.247 Uiso 1 1 calc R U . . .
H17B H 0.378120 0.730582 0.372737 0.247 Uiso 1 1 calc R U . . .
H17C H 0.334324 0.650325 0.325635 0.247 Uiso 1 1 calc R U . . .
C19 C 0.4807(5) 0.1901(12) 0.4380(4) 0.135(4) Uani 1 1 d D U . . .
H19 H 0.505349 0.109529 0.437962 0.161 Uiso 1 1 calc R U . . .
C21 C 0.4294(5) 0.1286(16) 0.4561(5) 0.223(8) Uani 1 1 d D U . . .
H21A H 0.393684 0.173460 0.438121 0.335 Uiso 1 1 calc R U . . .
H21B H 0.430218 0.131400 0.500279 0.335 Uiso 1 1 calc R U . . .
H21C H 0.428562 0.038181 0.442617 0.335 Uiso 1 1 calc R U . . .
C20 C 0.5223(7) 0.2614(15) 0.4744(4) 0.233(8) Uani 1 1 d D U . . .
H20A H 0.562298 0.227066 0.470493 0.349 Uiso 1 1 calc R U . . .
H20B H 0.513346 0.254995 0.516580 0.349 Uiso 1 1 calc R U . . .
H20C H 0.520514 0.352366 0.461705 0.349 Uiso 1 1 calc R U . . .
C24 C 0.2758(4) 0.2201(15) 0.2661(5) 0.192(7) Uani 1 1 d . . . . .
H24A H 0.281320 0.312803 0.274407 0.288 Uiso 1 1 calc R U . . .
H24B H 0.240019 0.189507 0.283557 0.288 Uiso 1 1 calc R U . . .
H24C H 0.271287 0.205929 0.222280 0.288 Uiso 1 1 calc R U . . .

loop_
_atom_site_aniso_label
_atom_site_aniso_U_11
_atom_site_aniso_U_22
_atom_site_aniso_U_33
_atom_site_aniso_U_23
_atom_site_aniso_U_13
_atom_site_aniso_U_12
Ta1 0.04063(11) 0.03332(10) 0.03982(10) 0.00468(8) 0.01215(7) 0.00070(9)
O4 0.048(2) 0.0506(19) 0.052(2) 0.0021(16) 0.0193(16) 0.0084(16)
O1 0.055(3) 0.028(2) 0.042(2) 0.000 0.013(2) 0.000
O3 0.047(2) 0.052(2) 0.055(2) 0.0164(16) 0.0144(17) 0.0068(16)
O2 0.054(2) 0.056(2) 0.0453(19) 0.0150(16) 0.0169(16) 0.0174(17)
O6 0.058(2) 0.060(2) 0.076(3) -0.0044(19) 0.021(2) -0.0178(19)
C3 0.053(3) 0.037(2) 0.042(3) 0.0069(19) 0.012(2) 0.000(2)
C8 0.063(3) 0.038(3) 0.046(3) 0.009(2) 0.013(2) 0.006(2)
O5 0.081(3) 0.068(2) 0.051(2) 0.0215(18) 0.018(2) 0.020(2)
C2 0.041(3) 0.039(2) 0.038(2) 0.0061(19) 0.004(2) 0.005(2)
C15 0.046(3) 0.039(2) 0.039(2) 0.0040(19) 0.011(2) 0.001(2)
C9 0.052(3) 0.052(3) 0.047(3) 0.013(2) 0.003(2) 0.013(2)
C10 0.045(3) 0.055(3) 0.037(3) 0.004(2) 0.009(2) 0.002(2)
C4 0.063(4) 0.051(3) 0.065(4) 0.011(3) 0.000(3) -0.012(3)
C7 0.083(4) 0.039(3) 0.070(4) 0.014(3) 0.014(3) 0.011(3)
C11 0.054(3) 0.071(4) 0.046(3) 0.006(3) 0.005(3) 0.000(3)
C13 0.084(4) 0.051(3) 0.066(4) 0.002(3) 0.004(3) -0.018(3)
C14 0.064(4) 0.041(3) 0.057(3) 0.002(2) 0.007(3) -0.003(2)
C6 0.104(6) 0.038(3) 0.083(5) 0.006(3) 0.013(4) -0.011(3)
C5 0.088(5) 0.056(4) 0.079(4) 0.003(3) -0.001(4) -0.023(3)
C12 0.069(4) 0.082(4) 0.054(3) -0.003(3) 0.005(3) -0.026(3)
C1 0.042(3) 0.033(2) 0.047(3) 0.0028(19) 0.008(2) -0.0001(19)
C18 0.217(12) 0.119(7) 0.139(8) -0.001(6) 0.126(8) 0.046(7)
C22 0.065(5) 0.099(6) 0.234(12) 0.015(7) 0.019(6) -0.039(5)
C23 0.237(13) 0.098(7) 0.184(10) -0.032(7) 0.099(9) -0.103(8)
C16 0.239(12) 0.062(5) 0.152(8) 0.010(5) 0.137(8) 0.048(6)
C17 0.258(14) 0.097(7) 0.154(9) 0.029(6) 0.093(9) 0.088(8)
C19 0.144(9) 0.201(11) 0.061(5) 0.054(6) 0.018(5) 0.011(8)
C21 0.130(9) 0.42(2) 0.127(8) 0.145(11) 0.032(7) -0.036(12)
C20 0.330(19) 0.297(17) 0.064(6) -0.024(8) -0.022(9) -0.131(15)
C24 0.064(6) 0.341(19) 0.170(11) 0.098(12) 0.001(6) -0.021(9)

loop_
_atom_type_symbol
_atom_type_description
_atom_type_scat_dispersion_real
_atom_type_scat_dispersion_imag
_atom_type_scat_source
C C 0.0013 0.0009 'International Tables Vol C Tables 4.2.6.8 and 6.1.1.4'
H H 0.0000 0.0000 'International Tables Vol C Tables 4.2.6.8 and 6.1.1.4'
O O 0.0058 0.0036 'International Tables Vol C Tables 4.2.6.8 and 6.1.1.4'
Ta Ta -0.2942 4.4211 'International Tables Vol C Tables 4.2.6.8 and 6.1.1.4'

loop_
_geom_angle_atom_site_label_1
_geom_angle_atom_site_label_2
_geom_angle_atom_site_label_3
_geom_angle
_geom_angle_site_symmetry_1
_geom_angle_site_symmetry_3
_geom_angle_publ_flag
O4 Ta1 O1 160.75(15) . . ?
O4 Ta1 O3 81.98(13) . 2_655 ?
O4 Ta1 O2 82.34(13) . . ?
O1 Ta1 O3 83.78(12) . 2_655 ?
O1 Ta1 O2 83.10(12) . . ?
O2 Ta1 O3 82.85(14) . 2_655 ?
O6 Ta1 O4 97.05(16) . . ?
O6 Ta1 O1 95.46(14) . . ?
O6 Ta1 O3 172.81(15) . 2_655 ?
O6 Ta1 O2 89.96(16) . . ?
O6 Ta1 O5 99.53(18) . . ?
O5 Ta1 O4 95.38(15) . . ?
O5 Ta1 O1 96.91(13) . . ?
O5 Ta1 O3 87.66(16) . 2_655 ?
O5 Ta1 O2 170.46(16) . . ?
C16 O4 Ta1 156.3(4) . . ?
Ta1 O1 Ta1 145.8(2) 2_655 . ?
C1 O3 Ta1 134.0(3) . 2_655 ?
C1 O2 Ta1 136.9(3) . . ?
C22 O6 Ta1 145.0(6) . . ?
C2 C3 C8 118.1(5) . . ?
C2 C3 C4 123.3(5) . . ?
C4 C3 C8 118.6(4) . . ?
C3 C8 C7 117.7(5) . . ?
C9 C8 C3 119.8(4) . . ?
C9 C8 C7 122.5(5) . . ?
C19 O5 Ta1 145.2(5) . . ?
C3 C2 C1 119.5(4) . . ?
C15 C2 C3 121.8(4) . . ?
C15 C2 C1 118.6(4) . . ?
C2 C15 C10 119.3(4) . . ?
C2 C15 C14 123.0(5) . . ?
C10 C15 C14 117.7(5) . . ?
C8 C9 H9 118.8 . . ?
C8 C9 C10 122.3(5) . . ?
C10 C9 H9 118.8 . . ?
C9 C10 C15 118.6(5) . . ?
C9 C10 C11 122.5(5) . . ?
C11 C10 C15 118.9(5) . . ?
C3 C4 H4 119.6 . . ?
C5 C4 C3 120.7(6) . . ?
C5 C4 H4 119.6 . . ?
C8 C7 H7 119.4 . . ?
C6 C7 C8 121.2(6) . . ?
C6 C7 H7 119.4 . . ?
C10 C11 H11 119.3 . . ?
C12 C11 C10 121.3(6) . . ?
C12 C11 H11 119.3 . . ?
C14 C13 H13 119.2 . . ?
C14 C13 C12 121.5(6) . . ?
C12 C13 H13 119.2 . . ?
C15 C14 H14 119.6 . . ?
C13 C14 C15 120.8(5) . . ?
C13 C14 H14 119.6 . . ?
C7 C6 H6 119.4 . . ?
C7 C6 C5 121.1(5) . . ?
C5 C6 H6 119.4 . . ?
C4 C5 C6 120.7(6) . . ?
C4 C5 H5 119.6 . . ?
C6 C5 H5 119.6 . . ?
C11 C12 C13 119.8(6) . . ?
C11 C12 H12 120.1 . . ?
C13 C12 H12 120.1 . . ?
O3 C1 O2 126.0(4) . . ?
O3 C1 C2 118.7(4) . . ?
O2 C1 C2 115.3(4) . . ?
H18A C18 H18B 109.5 . . ?
H18A C18 H18C 109.5 . . ?
H18B C18 H18C 109.5 . . ?
C16 C18 H18A 109.5 . . ?
C16 C18 H18B 109.5 . . ?
C16 C18 H18C 109.5 . . ?
O6 C22 H22 101.6 . . ?
O6 C22 C23 110.8(8) . . ?
C23 C22 H22 101.6 . . ?
C24 C22 O6 114.1(8) . . ?
C24 C22 H22 101.6 . . ?
C24 C22 C23 123.3(10) . . ?
C22 C23 H23A 109.5 . . ?
C22 C23 H23B 109.5 . . ?
C22 C23 H23C 109.5 . . ?
H23A C23 H23B 109.5 . . ?
H23A C23 H23C 109.5 . . ?
H23B C23 H23C 109.5 . . ?
O4 C16 C18 112.4(6) . . ?
O4 C16 H16 98.4 . . ?
C18 C16 H16 98.4 . . ?
C17 C16 O4 120.2(7) . . ?
C17 C16 C18 121.0(8) . . ?
C17 C16 H16 98.4 . . ?
C16 C17 H17A 109.5 . . ?
C16 C17 H17B 109.5 . . ?
C16 C17 H17C 109.5 . . ?
H17A C17 H17B 109.5 . . ?
H17A C17 H17C 109.5 . . ?
H17B C17 H17C 109.5 . . ?
O5 C19 H19 95.5 . . ?
C21 C19 O5 114.6(9) . . ?
C21 C19 H19 95.5 . . ?
C20 C19 O5 115.8(9) . . ?
C20 C19 H19 95.5 . . ?
C20 C19 C21 126.8(10) . . ?
C19 C21 H21A 109.5 . . ?
C19 C21 H21B 109.5 . . ?
C19 C21 H21C 109.5 . . ?
H21A C21 H21B 109.5 . . ?
H21A C21 H21C 109.5 . . ?
H21B C21 H21C 109.5 . . ?
C19 C20 H20A 109.5 . . ?
C19 C20 H20B 109.5 . . ?
C19 C20 H20C 109.5 . . ?
H20A C20 H20B 109.5 . . ?
H20A C20 H20C 109.5 . . ?
H20B C20 H20C 109.5 . . ?
C22 C24 H24A 109.5 . . ?
C22 C24 H24B 109.5 . . ?
C22 C24 H24C 109.5 . . ?
H24A C24 H24B 109.5 . . ?
H24A C24 H24C 109.5 . . ?
H24B C24 H24C 109.5 . . ?

loop_
_geom_bond_atom_site_label_1
_geom_bond_atom_site_label_2
_geom_bond_distance
_geom_bond_site_symmetry_2
_geom_bond_publ_flag
Ta1 O4 1.877(3) . ?
Ta1 O1 1.9133(12) . ?
Ta1 O3 2.207(3) 2_655 ?
Ta1 O2 2.163(3) . ?
Ta1 O6 1.859(4) . ?
Ta1 O5 1.862(3) . ?
O4 C16 1.378(7) . ?
O3 C1 1.242(5) . ?
O2 C1 1.258(5) . ?
O6 C22 1.405(8) . ?
C3 C8 1.438(7) . ?
C3 C2 1.402(6) . ?
C3 C4 1.423(7) . ?
C8 C9 1.376(7) . ?
C8 C7 1.441(7) . ?
O5 C19 1.406(8) . ?
C2 C15 1.397(6) . ?
C2 C1 1.507(6) . ?
C15 C10 1.429(7) . ?
C15 C14 1.433(6) . ?
C9 H9 0.9300 . ?
C9 C10 1.397(7) . ?
C10 C11 1.424(7) . ?
C4 H4 0.9300 . ?
C4 C5 1.368(8) . ?
C7 H7 0.9300 . ?
C7 C6 1.345(8) . ?
C11 H11 0.9300 . ?
C11 C12 1.344(8) . ?
C13 H13 0.9300 . ?
C13 C14 1.345(8) . ?
C13 C12 1.412(8) . ?
C14 H14 0.9300 . ?
C6 H6 0.9300 . ?
C6 C5 1.395(9) . ?
C5 H5 0.9300 . ?
C12 H12 0.9300 . ?
C18 H18A 0.9600 . ?
C18 H18B 0.9600 . ?
C18 H18C 0.9600 . ?
C18 C16 1.456(9) . ?
C22 H22 0.9800 . ?
C22 C23 1.455(11) . ?
C22 C24 1.382(12) . ?
C23 H23A 0.9600 . ?
C23 H23B 0.9600 . ?
C23 H23C 0.9600 . ?
C16 H16 0.9800 . ?
C16 C17 1.363(9) . ?
C17 H17A 0.9600 . ?
C17 H17B 0.9600 . ?
C17 H17C 0.9600 . ?
C19 H19 0.9800 . ?
C19 C21 1.381(11) . ?
C19 C20 1.360(11) . ?
C21 H21A 0.9600 . ?
C21 H21B 0.9600 . ?
C21 H21C 0.9600 . ?
C20 H20A 0.9600 . ?
C20 H20B 0.9600 . ?
C20 H20C 0.9600 . ?
C24 H24A 0.9600 . ?
C24 H24B 0.9600 . ?
C24 H24C 0.9600 . ?

loop_
_geom_torsion_atom_site_label_1
_geom_torsion_atom_site_label_2
_geom_torsion_atom_site_label_3
_geom_torsion_atom_site_label_4
_geom_torsion
_geom_torsion_site_symmetry_1
_geom_torsion_site_symmetry_2
_geom_torsion_site_symmetry_3
_geom_torsion_site_symmetry_4
_geom_torsion_publ_flag
Ta1 O4 C16 C18 -159.9(8) . . . . ?
Ta1 O4 C16 C17 48(2) . . . . ?
Ta1 O3 C1 O2 15.4(8) 2_655 . . . ?
Ta1 O3 C1 C2 -164.1(3) 2_655 . . . ?
Ta1 O2 C1 O3 -15.1(8) . . . . ?
Ta1 O2 C1 C2 164.4(3) . . . . ?
Ta1 O6 C22 C23 -119.5(9) . . . . ?
Ta1 O6 C22 C24 96.1(13) . . . . ?
Ta1 O5 C19 C21 73.2(15) . . . . ?
Ta1 O5 C19 C20 -89.2(14) . . . . ?
O4 Ta1 O6 C22 -28.6(9) . . . . ?
O4 Ta1 O5 C19 3.2(10) . . . . ?
O1 Ta1 O4 C16 -12.7(16) . . . . ?
O1 Ta1 O6 C22 166.1(9) . . . . ?
O1 Ta1 O5 C19 168.3(9) . . . . ?
O3 Ta1 O4 C16 30.0(14) 2_655 . . . ?
O3 Ta1 O5 C19 84.9(9) 2_655 . . . ?
O2 Ta1 O4 C16 -53.8(14) . . . . ?
O2 Ta1 O6 C22 -110.9(9) . . . . ?
O6 Ta1 O4 C16 -142.8(14) . . . . ?
O6 Ta1 O5 C19 -94.9(9) . . . . ?
C3 C8 C9 C10 -1.0(8) . . . . ?
C3 C8 C7 C6 1.9(8) . . . . ?
C3 C2 C15 C10 -1.2(7) . . . . ?
C3 C2 C15 C14 178.9(5) . . . . ?
C3 C2 C1 O3 -80.4(6) . . . . ?
C3 C2 C1 O2 100.0(5) . . . . ?
C3 C4 C5 C6 -0.7(10) . . . . ?
C8 C3 C2 C15 1.8(7) . . . . ?
C8 C3 C2 C1 -174.2(4) . . . . ?
C8 C3 C4 C5 2.2(8) . . . . ?
C8 C9 C10 C15 1.6(8) . . . . ?
C8 C9 C10 C11 -179.1(5) . . . . ?
C8 C7 C6 C5 -0.4(10) . . . . ?
O5 Ta1 O4 C16 116.8(14) . . . . ?
O5 Ta1 O6 C22 68.1(9) . . . . ?
C2 C3 C8 C9 -0.7(7) . . . . ?
C2 C3 C8 C7 177.3(5) . . . . ?
C2 C3 C4 C5 -177.8(5) . . . . ?
C2 C15 C10 C9 -0.5(7) . . . . ?
C2 C15 C10 C11 -179.8(4) . . . . ?
C2 C15 C14 C13 180.0(5) . . . . ?
C15 C2 C1 O3 103.4(5) . . . . ?
C15 C2 C1 O2 -76.1(6) . . . . ?
C15 C10 C11 C12 -0.3(8) . . . . ?
C9 C8 C7 C6 179.9(6) . . . . ?
C9 C10 C11 C12 -179.6(5) . . . . ?
C10 C15 C14 C13 0.1(8) . . . . ?
C10 C11 C12 C13 0.4(9) . . . . ?
C4 C3 C8 C9 179.2(5) . . . . ?
C4 C3 C8 C7 -2.7(7) . . . . ?
C4 C3 C2 C15 -178.1(5) . . . . ?
C4 C3 C2 C1 5.9(7) . . . . ?
C7 C8 C9 C10 -178.9(5) . . . . ?
C7 C6 C5 C4 -0.2(10) . . . . ?
C14 C15 C10 C9 179.4(5) . . . . ?
C14 C15 C10 C11 0.0(7) . . . . ?
C14 C13 C12 C11 -0.2(9) . . . . ?
C12 C13 C14 C15 0.0(9) . . . . ?
C1 C2 C15 C10 174.8(4) . . . . ?
C1 C2 C15 C14 -5.1(7) . . . . ?
